data_9004833
loop_
_publ_author_name
'Pervukhina, N. V.'
'Vasil'ev, V. I.'
'Naumov, D. Y.'
'Borisov, S. V.'
'Magarill, S. A.'

_publ_section_title
;
 The crystal structure of synthetic radtkeite, Hg3S2ClI
;
_journal_name_full 'The Canadian Mineralogist'
_journal_page_first 87
_journal_page_last 94
_journal_paper_doi 10.2113/gscanmin.42.1.87
_journal_volume 42
_journal_year 2004
_chemical_formula_sum 'Cl Hg3 I S2'
_chemical_name_mineral Radtkeite
_space_group_IT_number 12
_symmetry_space_group_name_Hall '-C 2y'
_symmetry_space_group_name_H-M 'C 1 2/m 1'
_cell_angle_alpha 90
_cell_angle_beta 130.17
_cell_angle_gamma 90
_cell_length_a 16.827
_cell_length_b 9.117
_cell_length_c 13.165
_cell_formula_units_Z 8
_cell_volume 1543.295
_database_code_amcsd 0005926
_exptl_crystal_density_diffrn 7.129
_cod_original_formula_sum 'Hg3 S2 I Cl'
_cod_database_code 9004833

loop_
_space_group_symop_operation_xyz
x,y,z
1/2+x,1/2+y,z
x,-y,z
1/2+x,1/2-y,z
-x,y,-z
1/2-x,1/2+y,-z
-x,-y,-z
1/2-x,1/2-y,-z

loop_
_atom_site_aniso_label
_atom_site_aniso_U_11
_atom_site_aniso_U_22
_atom_site_aniso_U_33
_atom_site_aniso_U_12
_atom_site_aniso_U_13
_atom_site_aniso_U_23
Hg1 0.02700 0.02400 0.02600 0.00000 0.01700 0.00000
Hg2 0.03300 0.03100 0.03000 0.00000 0.02000 0.00000
Hg3 0.02800 0.03100 0.02900 -0.00100 0.01900 -0.00100
Hg4 0.04500 0.04000 0.04500 0.00000 0.03100 0.00000
Hg5 0.04500 0.04700 0.04600 0.00000 0.02900 0.00000
S1 0.02100 0.01800 0.03000 0.00300 0.01600 0.00300
S2 0.02400 0.03200 0.02900 0.00400 0.01600 -0.00100
I1 0.03300 0.03500 0.03300 0.00000 0.02000 0.00000
I2 0.04000 0.03200 0.04100 0.00000 0.02700 0.00000
Cl1 0.04200 0.02600 0.03000 0.00000 0.02800 0.00000
Cl2 0.03700 0.04200 0.04000 0.00000 0.03100 0.00000

loop_
_atom_site_label
_atom_site_fract_x
_atom_site_fract_y
_atom_site_fract_z
Hg1 0.00000 0.22700 -0.50000
Hg2 0.15100 0.50000 -0.25350
Hg3 -0.25000 0.25000 -0.50000
Hg4 -0.14050 0.50000 -0.23420
Hg5 0.02480 0.21600 -0.20480
S1 -0.14750 0.23310 -0.26880
S2 0.12340 0.23150 -0.27820
I1 -0.12450 0.50000 0.01260
I2 -0.39360 0.00000 -0.52690
Cl1 0.11260 0.00000 -0.01010
Cl2 0.12990 0.00000 -0.51620

loop_
_cod_related_entry_id
_cod_related_entry_database
_cod_related_entry_code
1 AMCSD 0005926
